data_1516195
loop_
_publ_author_name
'Hathwar, Venkatesha R.'
'Thakur, Tejender S.'
'Dubey, Ritesh'
'Pavan, Mysore S.'
'Row, Tayur N Guru'
'Desiraju, Gautam R.'

_publ_section_title
;
 Extending the supramolecular synthon based fragment approach (SBFA) for
 transferability of multipole charge density parameters to
 monofluorobenzoic acids and their cocrystals with isonicotinamide:
 importance of C-H&#x00B7;&#x00B7;&#x00B7;O, C-H&#x00B7;&#x00B7;&#x00B7;F,
 and F&#x00B7;&#x00B7;&#x00B7;F intermolecular regions.
;
_journal_issue 45
_journal_name_full 'The journal of physical chemistry. A'
_journal_page_first 12852
_journal_page_last 12863
_journal_paper_doi 10.1021/jp2039866
_journal_volume 115
_journal_year 2011
_chemical_compound_source 'see text'
_chemical_formula_moiety 'C7 H5 F O2'
_chemical_formula_sum 'C7 H5 F O2'
_chemical_formula_weight 140.11
_chemical_name_common '4-fluorobenzoic acid'
_chemical_name_systematic ?
_space_group_IT_number 14
_symmetry_cell_setting monoclinic
_symmetry_Int_Tables_number 14
_symmetry_space_group_name_Hall '-P 2ybc'
_symmetry_space_group_name_H-M 'P 1 21/c 1'
_atom_sites_solution_hydrogens geom
_atom_sites_solution_primary direct
_atom_sites_solution_secondary difmap
_cell_angle_alpha 90
_cell_angle_beta 93.54(3)
_cell_angle_gamma 90
_cell_formula_units_Z 4
_cell_length_a 3.7411(7)
_cell_length_b 6.3050(13)
_cell_length_c 26.564(5)
_cell_measurement_reflns_used 1321
_cell_measurement_temperature 170
_cell_measurement_theta_max 27.5
_cell_measurement_theta_min 1.5
_cell_volume 625.4(2)
_computing_cell_refinement
;
CrystalClear-SM Expert 2.0 rc14 (Rigaku, 2009)
;
_computing_data_collection
;
CrystalClear-SM Expert 2.0 rc14 (Rigaku, 2009)
;
_computing_data_reduction
;
CrystalClear-SM Expert 2.0 rc14 (Rigaku, 2009)
;
_computing_publication_material 'PLATON (Spek, 2003)'
_computing_structure_refinement 'SHELXL-97 (Sheldrick, 1997)'
_diffrn_ambient_temperature 170
_diffrn_detector_area_resol_mean 13.6612
_diffrn_measured_fraction_theta_full 0.994
_diffrn_measured_fraction_theta_max 0.994
_diffrn_measurement_details
;

scan:
    Number of images: 360
               Slice: -60.0000 - 120.0000
         Image width: 0.5000
            Exp time: 16.0000
       Rotation axis: Omega
               Omega: 0.0000
                 Chi: 54.0000
                 Phi: 0.0000
                 XTD: 49.2833
              2theta: 29.6238
scan:
    Number of images: 360
               Slice: -60.0000 - 120.0000
         Image width: 0.5000
            Exp time: 16.0000
       Rotation axis: Omega
               Omega: 0.0000
                 Chi: 54.0000
                 Phi: 120.0000
                 XTD: 49.2833
              2theta: 29.6238
scan:
    Number of images: 360
               Slice: -60.0000 - 120.0000
         Image width: 0.5000
            Exp time: 16.0000
       Rotation axis: Omega
               Omega: 0.0000
                 Chi: 54.0000
                 Phi: 240.0000
                 XTD: 49.2833
              2theta: 29.6238

;
_diffrn_measurement_device
;
XtaLABmini: Fixed Chi 2 circle
;
_diffrn_measurement_device_type
;
Rigaku Mercury375R (2x2 bin mode)
;
_diffrn_measurement_method 'profile data from \w-scans'
_diffrn_orient_matrix_type d*Trek
_diffrn_orient_matrix_UB_11 0.026150
_diffrn_orient_matrix_UB_12 -0.257178
_diffrn_orient_matrix_UB_13 0.069992
_diffrn_orient_matrix_UB_21 0.149290
_diffrn_orient_matrix_UB_22 0.027660
_diffrn_orient_matrix_UB_23 0.045857
_diffrn_orient_matrix_UB_31 -0.011940
_diffrn_orient_matrix_UB_32 0.005962
_diffrn_orient_matrix_UB_33 0.035276
_diffrn_radiation_monochromator 'Graphite Monochromator'
_diffrn_radiation_probe x-ray
_diffrn_radiation_source 'Sealed Tube'
_diffrn_radiation_type MoK\a
_diffrn_radiation_wavelength 0.71073
_diffrn_reflns_av_R_equivalents 0.0622
_diffrn_reflns_av_sigmaI/netI 0.0449
_diffrn_reflns_limit_h_max 4
_diffrn_reflns_limit_h_min -4
_diffrn_reflns_limit_k_max 8
_diffrn_reflns_limit_k_min -8
_diffrn_reflns_limit_l_max 34
_diffrn_reflns_limit_l_min -34
_diffrn_reflns_number 5344
_diffrn_reflns_theta_full 27.49
_diffrn_reflns_theta_max 27.49
_diffrn_reflns_theta_min 1.54
_exptl_absorpt_coefficient_mu 0.128
_exptl_absorpt_correction_T_max 0.994
_exptl_absorpt_correction_T_min 0.957
_exptl_absorpt_correction_type multi-scan
_exptl_absorpt_process_details 'Jacobson, R. (1998) Private communication'
_exptl_crystal_colour Colorless
_exptl_crystal_density_diffrn 1.488
_exptl_crystal_density_method 'Not Measured'
_exptl_crystal_description plate
_exptl_crystal_F_000 288
_exptl_crystal_size_max 0.350
_exptl_crystal_size_mid 0.300
_exptl_crystal_size_min 0.050
_refine_diff_density_max 0.233
_refine_diff_density_min -0.234
_refine_diff_density_rms 0.070
_refine_ls_extinction_method none
_refine_ls_goodness_of_fit_ref 1.099
_refine_ls_hydrogen_treatment mixed
_refine_ls_matrix_type full
_refine_ls_number_parameters 111
_refine_ls_number_reflns 1424
_refine_ls_number_restraints 0
_refine_ls_restrained_S_all 1.099
_refine_ls_R_factor_all 0.0532
_refine_ls_R_factor_gt 0.0459
_refine_ls_shift/su_max 0.000
_refine_ls_shift/su_mean 0.000
_refine_ls_structure_factor_coef Fsqd
_refine_ls_weighting_details 'calc w=1/[\s^2^(Fo^2^)+(0.1007P)^2^+0.0337P] where P=(Fo^2^+2Fc^2^)/3'
_refine_ls_weighting_scheme calc
_refine_ls_wR_factor_gt 0.1413
_refine_ls_wR_factor_ref 0.1585
_reflns_number_gt 1238
_reflns_number_total 1424
_reflns_threshold_expression I>2\s(I)
_cod_data_source_file 4FBzA170kplaton.cif
_cod_data_source_block shelxl
_cod_depositor_comments
;
The following automatic conversions were performed:

'_symmetry_cell_setting' value 'Monoclinic' changed to 'monoclinic'
according to
/usr/data/users/saulius/automatic-downloads/retrospective/ACS/lib/dictionaries/cif_core.dic
dictionary named 'cif_core.dic' version 2.4.2 from
2011-04-26.

'_exptl_absorpt_correction_type' value 'Multi-scan'
changed to 'multi-scan' according to
/usr/data/users/saulius/automatic-downloads/retrospective/ACS/lib/dictionaries/cif_core.dic
dictionary named 'cif_core.dic' version 2.4.2 from 2011-04-26.

Automatic conversion script
Id: cif_fix_values 2281 2013-09-26 08:29:07Z andrius 
;
_cod_original_sg_symbol_H-M 'P 21/c'
_cod_database_code 1516195

loop_
_symmetry_equiv_pos_site_id
_symmetry_equiv_pos_as_xyz
1 x,y,z
2 -x,1/2+y,1/2-z
3 -x,-y,-z
4 x,1/2-y,1/2+z

loop_
_atom_site_aniso_label
_atom_site_aniso_U_11
_atom_site_aniso_U_22
_atom_site_aniso_U_33
_atom_site_aniso_U_23
_atom_site_aniso_U_13
_atom_site_aniso_U_12
F1 0.0563(7) 0.0613(7) 0.0428(6) -0.0196(4) 0.0052(5) 0.0063(5)
O1 0.0543(7) 0.0418(7) 0.0290(6) 0.0012(4) -0.0005(5) 0.0153(5)
O2 0.0449(7) 0.0330(6) 0.0347(6) 0.0022(4) 0.0014(4) 0.0104(4)
C1 0.0222(6) 0.0305(7) 0.0306(7) 0.0022(5) 0.0023(5) -0.0009(5)
C2 0.0273(7) 0.0371(8) 0.0318(7) 0.0050(5) 0.0014(5) 0.0014(5)
C3 0.0321(7) 0.0497(9) 0.0303(7) 0.0015(6) 0.0013(5) -0.0006(6)
C4 0.0290(7) 0.0454(9) 0.0350(7) -0.0100(5) 0.0046(5) -0.0027(6)
C5 0.0296(7) 0.0314(7) 0.0426(8) -0.0023(6) 0.0018(6) 0.0025(6)
C6 0.0291(7) 0.0325(7) 0.0319(7) 0.0023(5) 0.0008(5) 0.0005(5)
C7 0.0265(7) 0.0301(7) 0.0303(7) 0.0035(5) 0.0020(5) 0.0010(5)

loop_
_atom_site_label
_atom_site_type_symbol
_atom_site_thermal_displace_type
_atom_site_fract_x
_atom_site_fract_y
_atom_site_fract_z
_atom_site_occupancy
_atom_site_U_iso_or_equiv
F1 F Uani 0.1067(3) 0.7077(2) 0.21498(4) 1.000 0.0534(4)
O1 O Uani 0.2857(3) 0.24131(18) 0.01095(4) 1.000 0.0418(4)
O2 O Uani 0.5630(3) 0.00902(17) 0.06308(4) 1.000 0.0376(4)
C1 C Uani 0.3170(3) 0.3187(2) 0.09769(5) 1.000 0.0277(4)
C2 C Uani 0.4011(4) 0.2523(3) 0.14700(5) 1.000 0.0321(4)
C3 C Uani 0.3291(4) 0.3835(3) 0.18691(5) 1.000 0.0374(4)
C4 C Uani 0.1779(4) 0.5788(3) 0.17600(5) 1.000 0.0364(4)
C5 C Uani 0.0927(4) 0.6497(2) 0.12794(6) 1.000 0.0346(4)
C6 C Uani 0.1635(4) 0.5163(2) 0.08831(5) 1.000 0.0312(4)
C7 C Uani 0.3972(3) 0.1776(2) 0.05547(5) 1.000 0.0290(4)
H1 H Uiso 0.347(10) 0.163(7) -0.0165(13) 1.000 0.116(12)
H2 H Uiso 0.504(5) 0.124(3) 0.1548(7) 1.000 0.035(4)
H3 H Uiso 0.381(5) 0.342(3) 0.2220(7) 1.000 0.045(5)
H5 H Uiso 0.000(6) 0.777(3) 0.1226(8) 1.000 0.045(5)
H6 H Uiso 0.114(5) 0.562(3) 0.0562(7) 1.000 0.036(4)

loop_
_atom_type_symbol
_atom_type_description
_atom_type_scat_dispersion_real
_atom_type_scat_dispersion_imag
_atom_type_scat_source
O O 0.0106 0.0060 'International Tables Vol C Tables 4.2.6.8 and 6.1.1.4'
F F 0.0171 0.0103 'International Tables Vol C Tables 4.2.6.8 and 6.1.1.4'
H H 0.0000 0.0000 'International Tables Vol C Tables 4.2.6.8 and 6.1.1.4'
C C 0.0033 0.0016 'International Tables Vol C Tables 4.2.6.8 and 6.1.1.4'

loop_
_geom_angle_atom_site_label_1
_geom_angle_atom_site_label_2
_geom_angle_atom_site_label_3
_geom_angle
_geom_angle_publ_flag
C7 O1 H1 118(2) no
C2 C1 C7 119.25(13) no
C6 C1 C7 120.37(12) no
C2 C1 C6 120.38(13) no
C1 C2 C3 119.83(16) no
C2 C3 C4 118.01(14) no
F1 C4 C3 118.19(13) yes
C3 C4 C5 123.76(14) no
F1 C4 C5 118.05(15) yes
C4 C5 C6 117.71(13) no
C1 C6 C5 120.32(13) no
O1 C7 C1 115.98(12) yes
O2 C7 C1 121.01(12) yes
O1 C7 O2 123.00(13) yes
C1 C2 H2 123.2(12) no
C3 C2 H2 117.0(12) no
C2 C3 H3 122.3(11) no
C4 C3 H3 119.7(11) no
C4 C5 H5 120.8(14) no
C6 C5 H5 121.4(14) no
C1 C6 H6 120.8(12) no
C5 C6 H6 118.9(12) no

loop_
_geom_bond_atom_site_label_1
_geom_bond_atom_site_label_2
_geom_bond_distance
_geom_bond_publ_flag
F1 C4 1.356(2) yes
O1 C7 1.2935(17) yes
O2 C7 1.2409(17) yes
O1 H1 0.92(4) no
C1 C6 1.3879(18) no
C1 C7 1.4768(19) no
C1 C2 1.3925(19) no
C2 C3 1.384(2) no
C3 C4 1.378(3) no
C4 C5 1.372(2) no
C5 C6 1.386(2) no
C2 H2 0.914(19) no
C3 H3 0.976(19) no
C5 H5 0.882(19) no
C6 H6 0.909(19) no

loop_
_geom_contact_atom_site_label_1
_geom_contact_atom_site_label_2
_geom_contact_distance
_geom_contact_site_symmetry_2
_geom_contact_publ_flag
F1 C3 3.3472(19) 2_555 no
F1 H3 2.688(19) 2_555 no
F1 H3 2.607(19) 2_655 no
O1 O2 2.6108(16) 3_655 no
O1 C6 3.4007(19) 3_565 no
O2 C7 3.3148(17) 1_655 no
O2 O1 2.6108(16) 3_655 no
O2 C7 3.3737(18) 3_655 no
O2 C5 3.4016(19) 1_545 no
O2 C5 3.4068(19) 1_645 no
O1 H6 2.458(19) . no
O1 H6 2.574(19) 3_565 no
O1 H1 2.90(4) 3_655 no
O2 H5 2.65(2) 1_645 no
O2 H2 2.565(19) . no
O2 H1 1.70(4) 3_655 no
C1 C6 3.427(2) 1_655 no
C3 C4 3.435(2) 1_655 no
C3 F1 3.3472(19) 2_545 no
C4 C3 3.435(2) 1_455 no
C5 O2 3.4068(19) 1_465 no
C5 O2 3.4016(19) 1_565 no
C6 C1 3.427(2) 1_455 no
C6 O1 3.4007(19) 3_565 no
C7 O2 3.3148(17) 1_455 no
C7 O2 3.3737(18) 3_655 no
C7 H1 2.59(4) 3_655 no
H1 O1 2.90(4) 3_655 no
H1 O2 1.70(4) 3_655 no
H1 C7 2.59(4) 3_655 no
H1 H1 2.49(6) 3_655 no
H2 O2 2.565(19) . no
H3 F1 2.688(19) 2_545 no
H3 F1 2.607(19) 2_645 no
H5 O2 2.65(2) 1_465 no
H6 O1 2.458(19) . no
H6 O1 2.574(19) 3_565 no

loop_
_geom_hbond_atom_site_label_D
_geom_hbond_atom_site_label_H
_geom_hbond_atom_site_label_A
_geom_hbond_distance_DH
_geom_hbond_distance_HA
_geom_hbond_distance_DA
_geom_hbond_angle_DHA
_geom_hbond_site_symmetry_A
_geom_hbond_publ_flag
O1 H1 O2 0.92(4) 1.70(4) 2.6108(16) 172(4) 3_655 yes
C6 H6 O1 0.909(19) 2.574(19) 3.4007(19) 151.6(16) 3_565 yes

loop_
_geom_torsion_atom_site_label_1
_geom_torsion_atom_site_label_2
_geom_torsion_atom_site_label_3
_geom_torsion_atom_site_label_4
_geom_torsion
_geom_torsion_publ_flag
C6 C1 C2 C3 0.4(2) no
C7 C1 C2 C3 179.65(13) no
C2 C1 C6 C5 0.1(2) no
C7 C1 C6 C5 -179.15(13) no
C2 C1 C7 O1 174.51(13) no
C2 C1 C7 O2 -5.71(19) no
C6 C1 C7 O1 -6.26(17) no
C6 C1 C7 O2 173.53(13) no
C1 C2 C3 C4 -0.7(2) no
C2 C3 C4 F1 179.95(15) no
C2 C3 C4 C5 0.5(2) no
F1 C4 C5 C6 -179.46(14) no
C3 C4 C5 C6 0.0(2) no
C4 C5 C6 C1 -0.3(2) no
